data_2204868
loop_
_publ_author_name
'Hartung, Jens'
'Svoboda, Ingrid'
'Schmidt, Philipp'
'Pfeiffer, Matthias'

_publ_section_title <i>cis</i>-(3<i>R</i>,5<i>R</i>)-3-Bromo-2,2-dimethyl-5-phenyltetrahydropyran
_journal_issue 1
_journal_name_full 'Acta Crystallographica Section E'
_journal_page_first o15
_journal_page_last o16
_journal_paper_doi 10.1107/S1600536804030995
_journal_volume 61
_journal_year 2005
_chemical_formula_iupac 'C13 H17 Br O'
_chemical_formula_moiety 'C13 H17 Br O'
_chemical_formula_sum 'C13 H17 Br O'
_chemical_formula_weight 269.18
_chemical_melting_point 337
_chemical_name_common
;
cis-3-bromo-2,2-dimethyl-5-phenyltetrahydropyran
;
_chemical_name_systematic
;
cis-(3R,5R)-3-Bromo-2,2-dimethyl-5-phenyltetrahydropyran
;
_space_group_IT_number 18
_symmetry_cell_setting orthorhombic
_symmetry_space_group_name_Hall 'P 2 2ab'
_symmetry_space_group_name_H-M 'P 21 21 2'
_atom_sites_solution_hydrogens geom
_atom_sites_solution_primary direct
_atom_sites_solution_secondary difmap
_audit_creation_method SHELXL-97
_cell_angle_alpha 90.00
_cell_angle_beta 90.00
_cell_angle_gamma 90.00
_cell_formula_units_Z 4
_cell_length_a 13.269(2)
_cell_length_b 16.085(2)
_cell_length_c 5.7278(4)
_cell_measurement_reflns_used 25
_cell_measurement_temperature 173(2)
_cell_measurement_theta_max 15
_cell_measurement_theta_min 10
_cell_volume 1222.5(3)
_computing_cell_refinement
;
CAD-4 Diffractometer Control Software
;
_computing_data_collection
;
CAD-4 Diffractometer Control Software (Enraf--Nonius, 1993)
;
_computing_data_reduction
;
CAD4 Diffractometer Control Software
;
_computing_molecular_graphics
;
PLATON (Spek, 2002) and ORTEP-3 (Farrugia, 1997)
;
_computing_publication_material SHELXL97
_computing_structure_refinement 'SHELXL97 (Sheldrick, 1997)'
_computing_structure_solution 'SHELXS97 (Sheldrick, 1997)'
_diffrn_ambient_temperature 173(2)
_diffrn_measured_fraction_theta_full 0.996
_diffrn_measured_fraction_theta_max 0.996
_diffrn_measurement_device_type 'Enraf--Nonius CAD-4'
_diffrn_measurement_method \w/2\q
_diffrn_radiation_monochromator graphite
_diffrn_radiation_source 'fine-focus sealed tube'
_diffrn_radiation_type MoK\a
_diffrn_radiation_wavelength 0.71073
_diffrn_reflns_av_R_equivalents 0.0359
_diffrn_reflns_av_sigmaI/netI 0.0424
_diffrn_reflns_limit_h_max 8
_diffrn_reflns_limit_h_min -14
_diffrn_reflns_limit_k_max 17
_diffrn_reflns_limit_k_min 0
_diffrn_reflns_limit_l_max 6
_diffrn_reflns_limit_l_min -6
_diffrn_reflns_number 2915
_diffrn_reflns_theta_full 22.48
_diffrn_reflns_theta_max 22.48
_diffrn_reflns_theta_min 3.07
_diffrn_standards_decay_% 0
_diffrn_standards_interval_count 100
_diffrn_standards_number 3
_exptl_absorpt_coefficient_mu 3.335
_exptl_absorpt_correction_T_max 0.513
_exptl_absorpt_correction_T_min 0.402
_exptl_absorpt_correction_type 'Empirical from psi-scan'
_exptl_absorpt_process_details '(North et al., 1968)'
_exptl_crystal_colour colourless
_exptl_crystal_density_diffrn 1.462
_exptl_crystal_density_method 'not measured'
_exptl_crystal_description block
_exptl_crystal_F_000 552
_exptl_crystal_size_max 0.30
_exptl_crystal_size_mid 0.20
_exptl_crystal_size_min 0.20
_refine_diff_density_max 0.386
_refine_diff_density_min -0.269
_refine_ls_abs_structure_details 'Flack (1983), 628 Friedel pairs'
_refine_ls_abs_structure_Flack -0.009(19)
_refine_ls_extinction_method none
_refine_ls_goodness_of_fit_ref 1.068
_refine_ls_hydrogen_treatment constr
_refine_ls_matrix_type full
_refine_ls_number_parameters 146
_refine_ls_number_reflns 1598
_refine_ls_number_restraints 0
_refine_ls_restrained_S_all 1.068
_refine_ls_R_factor_all 0.0434
_refine_ls_R_factor_gt 0.0308
_refine_ls_shift/su_max 0.000
_refine_ls_shift/su_mean 0.000
_refine_ls_structure_factor_coef Fsqd
_refine_ls_weighting_details 'calc w = 1/[\s^2^(Fo^2^)+(0.0348P)^2^+0.2533P] where P = (Fo^2^+2Fc^2^)/3'
_refine_ls_weighting_scheme calc
_refine_ls_wR_factor_gt 0.0684
_refine_ls_wR_factor_ref 0.0726
_reflns_number_gt 1360
_reflns_number_total 1598
_reflns_threshold_expression I>2\s(I)
_cod_data_source_file cv6419.cif
_cod_data_source_block I
_cod_depositor_comments
;
The following automatic conversions were performed:
'_symmetry_cell_setting' value 'Orthorhombic' changed to 'orthorhombic'
according to '/home/saulius/struct/CIF-dictionaries/cif_core.dic'
dictionary named 'cif_core.dic' version 2.4.1 from 2010-06-29.

Automatic conversion script
Id: cif_fix_enum 1527 2010-12-29 10:47:43Z saulius 

The following automatic conversions were performed:

'_symmetry_cell_setting' value 'Orthorhombic' changed to
'orthorhombic' according to
/home/saulius/struct/CIF-dictionaries/cif_core.dic dictionary named
'cif_core.dic' version 2.4.1 from 2010-06-29.

Automatic conversion script
Id: cif_fix_values 1715 2011-07-08 13:25:40Z adriana 
;
_cod_database_code 2204868
_cod_database_fobs_code 2204868

loop_
_symmetry_equiv_pos_as_xyz
'x, y, z'
'-x, -y, z'
'x+1/2, -y+1/2, -z'
'-x+1/2, y+1/2, -z'

loop_
_atom_site_label
_atom_site_fract_x
_atom_site_fract_y
_atom_site_fract_z
_atom_site_U_iso_or_equiv
_atom_site_adp_type
_atom_site_calc_flag
_atom_site_refinement_flags
_atom_site_occupancy
_atom_site_type_symbol
C2 0.0188(3) 0.1919(3) 0.1890(8) 0.0314(12) Uani d . 1 C
C3 0.0766(3) 0.2727(3) 0.2293(9) 0.0365(13) Uani d . 1 C
H3 0.118(3) 0.281(2) 0.080(8) 0.030(12) Uiso d . 1 H
C4 0.0119(4) 0.3481(3) 0.2745(8) 0.0304(12) Uani d . 1 C
H4A 0.0548 0.3980 0.2937 0.037 Uiso calc R 1 H
H4B -0.0277 0.3402 0.4193 0.037 Uiso calc R 1 H
C5 -0.0595(4) 0.3594(3) 0.0641(9) 0.0360(14) Uani d . 1 C
H5 -0.014(3) 0.374(2) -0.081(8) 0.026(12) Uiso d . 1 H
C6 -0.1159(3) 0.2776(2) 0.0271(11) 0.0384(12) Uani d . 1 C
H6A -0.1582 0.2657 0.1656 0.046 Uiso calc R 1 H
H6B -0.1611 0.2829 -0.1098 0.046 Uiso calc R 1 H
C7 -0.0418(4) 0.1617(3) 0.3955(10) 0.0478(14) Uani d . 1 C
H7A -0.0760 0.2090 0.4691 0.072 Uiso calc R 1 H
H7B 0.0033 0.1353 0.5090 0.072 Uiso calc R 1 H
H7C -0.0921 0.1213 0.3425 0.072 Uiso calc R 1 H
C8 0.0859(4) 0.1246(3) 0.0938(10) 0.0488(15) Uani d . 1 C
H8A 0.0453 0.0753 0.0579 0.073 Uiso calc R 1 H
H8B 0.1371 0.1102 0.2102 0.073 Uiso calc R 1 H
H8C 0.1189 0.1443 -0.0489 0.073 Uiso calc R 1 H
C9 -0.1333(4) 0.4298(3) 0.0936(9) 0.0348(13) Uani d . 1 C
C10 -0.1450(4) 0.4883(4) -0.0862(9) 0.0421(14) Uani d . 1 C
H10 -0.1042 0.4849 -0.2221 0.051 Uiso calc R 1 H
C11 -0.2169(5) 0.5520(3) -0.0657(10) 0.0484(16) Uani d . 1 C
H11 -0.2250 0.5913 -0.1881 0.058 Uiso calc R 1 H
C12 -0.2758(5) 0.5575(4) 0.1322(12) 0.0500(16) Uani d . 1 C
H12 -0.3248 0.6003 0.1463 0.060 Uiso calc R 1 H
C13 -0.2633(4) 0.5009(3) 0.3079(10) 0.0465(14) Uani d . 1 C
H13 -0.3037 0.5048 0.4444 0.056 Uiso calc R 1 H
C14 -0.1935(4) 0.4391(3) 0.2894(9) 0.0391(13) Uani d . 1 C
H14 -0.1858 0.4011 0.4152 0.047 Uiso calc R 1 H
O1 -0.0479(2) 0.21043(16) -0.0097(7) 0.0392(8) Uani d . 1 O
Br1 0.17155(3) 0.25918(2) 0.49307(11) 0.04250(18) Uani d . 1 Br

loop_
_atom_site_aniso_label
_atom_site_aniso_U_11
_atom_site_aniso_U_22
_atom_site_aniso_U_33
_atom_site_aniso_U_12
_atom_site_aniso_U_13
_atom_site_aniso_U_23
C2 0.026(3) 0.031(2) 0.038(3) 0.001(2) -0.006(2) 0.000(2)
C3 0.028(3) 0.049(3) 0.032(3) 0.000(3) -0.003(2) 0.001(3)
C4 0.034(3) 0.026(2) 0.032(3) -0.004(2) -0.006(2) -0.002(2)
C5 0.037(3) 0.039(3) 0.031(4) -0.002(2) -0.002(2) 0.001(2)
C6 0.034(2) 0.039(2) 0.043(3) 0.003(2) -0.013(3) -0.011(3)
C7 0.049(4) 0.051(3) 0.043(3) -0.008(3) 0.007(3) 0.000(3)
C8 0.045(4) 0.050(3) 0.052(4) 0.001(3) 0.004(3) -0.006(3)
C9 0.032(3) 0.031(3) 0.041(3) -0.002(2) -0.013(2) -0.003(2)
C10 0.035(3) 0.053(3) 0.038(3) -0.016(3) -0.007(2) -0.001(3)
C11 0.055(4) 0.036(3) 0.054(4) -0.007(3) -0.031(3) 0.013(3)
C12 0.044(4) 0.039(3) 0.066(4) 0.004(3) -0.018(3) -0.009(3)
C13 0.043(4) 0.045(3) 0.052(4) 0.005(3) -0.003(3) -0.008(3)
C14 0.040(3) 0.038(3) 0.039(3) -0.001(3) -0.004(3) -0.003(2)
O1 0.0404(17) 0.0384(15) 0.0388(19) 0.0024(14) 0.000(2) -0.009(2)
Br1 0.0336(3) 0.0498(3) 0.0440(3) 0.0010(2) -0.0124(3) 0.0018(4)

loop_
_atom_type_symbol
_atom_type_description
_atom_type_scat_dispersion_real
_atom_type_scat_dispersion_imag
_atom_type_scat_source
C C 0.0033 0.0016 'International Tables Vol C Tables 4.2.6.8 and 6.1.1.4'
H H 0.0000 0.0000 'International Tables Vol C Tables 4.2.6.8 and 6.1.1.4'
O O 0.0106 0.0060 'International Tables Vol C Tables 4.2.6.8 and 6.1.1.4'
Br Br -0.2901 2.4595 'International Tables Vol C Tables 4.2.6.8 and 6.1.1.4'

loop_
_geom_angle_atom_site_label_1
_geom_angle_atom_site_label_2
_geom_angle_atom_site_label_3
_geom_angle
O1 C2 C8 102.8(4)
O1 C2 C7 110.5(4)
C8 C2 C7 111.5(4)
O1 C2 C3 104.3(3)
C8 C2 C3 111.8(4)
C7 C2 C3 115.0(4)
C4 C3 C2 115.1(4)
C4 C3 Br1 108.7(3)
C2 C3 Br1 110.0(3)
C4 C3 H3 111(2)
C2 C3 H3 105(2)
Br1 C3 H3 108(2)
C3 C4 C5 108.1(4)
C3 C4 H4A 110.1
C5 C4 H4A 110.1
C3 C4 H4B 110.1
C5 C4 H4B 110.1
H4A C4 H4B 108.4
C9 C5 C6 110.1(4)
C9 C5 C4 113.6(4)
C6 C5 C4 107.9(4)
C9 C5 H5 107(2)
C6 C5 H5 111(2)
C4 C5 H5 107(2)
O1 C6 C5 111.3(4)
O1 C6 H6A 109.4
C5 C6 H6A 109.4
O1 C6 H6B 109.4
C5 C6 H6B 109.4
H6A C6 H6B 108.0
C2 C7 H7A 109.5
C2 C7 H7B 109.5
H7A C7 H7B 109.5
C2 C7 H7C 109.5
H7A C7 H7C 109.5
H7B C7 H7C 109.5
C2 C8 H8A 109.5
C2 C8 H8B 109.5
H8A C8 H8B 109.5
C2 C8 H8C 109.5
H8A C8 H8C 109.5
H8B C8 H8C 109.5
C14 C9 C10 117.2(5)
C14 C9 C5 123.2(5)
C10 C9 C5 119.6(5)
C11 C10 C9 120.2(5)
C11 C10 H10 119.9
C9 C10 H10 119.9
C12 C11 C10 120.0(5)
C12 C11 H11 120.0
C10 C11 H11 120.0
C13 C12 C11 119.5(5)
C13 C12 H12 120.2
C11 C12 H12 120.2
C14 C13 C12 120.7(6)
C14 C13 H13 119.6
C12 C13 H13 119.6
C13 C14 C9 122.3(5)
C13 C14 H14 118.9
C9 C14 H14 118.9
C6 O1 C2 114.9(4)

loop_
_geom_bond_atom_site_label_1
_geom_bond_atom_site_label_2
_geom_bond_distance
C2 O1 1.472(6)
C2 C8 1.504(6)
C2 C7 1.511(7)
C2 C3 1.527(7)
C3 C4 1.508(7)
C3 Br1 1.979(5)
C3 H3 1.03(4)
C4 C5 1.544(6)
C4 H4A 0.9900
C4 H4B 0.9900
C5 C9 1.505(7)
C5 C6 1.529(7)
C5 H5 1.06(4)
C6 O1 1.424(5)
C6 H6A 0.9900
C6 H6B 0.9900
C7 H7A 0.9800
C7 H7B 0.9800
C7 H7C 0.9800
C8 H8A 0.9800
C8 H8B 0.9800
C8 H8C 0.9800
C9 C14 1.385(7)
C9 C10 1.404(7)
C10 C11 1.404(8)
C10 H10 0.9500
C11 C12 1.380(8)
C11 H11 0.9500
C12 C13 1.367(8)
C12 H12 0.9500
C13 C14 1.364(7)
C13 H13 0.9500
C14 H14 0.9500

loop_
_geom_torsion_atom_site_label_1
_geom_torsion_atom_site_label_2
_geom_torsion_atom_site_label_3
_geom_torsion_atom_site_label_4
_geom_torsion
O1 C2 C3 C4 57.1(5)
C8 C2 C3 C4 167.4(4)
C7 C2 C3 C4 -64.1(6)
O1 C2 C3 Br1 -179.8(3)
C8 C2 C3 Br1 -69.5(5)
C7 C2 C3 Br1 59.0(5)
C2 C3 C4 C5 -57.9(5)
Br1 C3 C4 C5 178.3(3)
C3 C4 C5 C9 176.4(4)
C3 C4 C5 C6 54.0(5)
C9 C5 C6 O1 177.9(5)
C4 C5 C6 O1 -57.6(6)
C6 C5 C9 C14 70.3(6)
C4 C5 C9 C14 -50.8(6)
C6 C5 C9 C10 -107.9(5)
C4 C5 C9 C10 130.9(5)
C14 C9 C10 C11 -1.3(7)
C5 C9 C10 C11 177.0(5)
C9 C10 C11 C12 0.4(7)
C10 C11 C12 C13 0.3(8)
C11 C12 C13 C14 -0.2(8)
C12 C13 C14 C9 -0.8(8)
C10 C9 C14 C13 1.5(7)
C5 C9 C14 C13 -176.7(5)
C5 C6 O1 C2 63.3(5)
C8 C2 O1 C6 -175.7(4)
C7 C2 O1 C6 65.2(5)
C3 C2 O1 C6 -59.0(5)

loop_
_cod_related_entry_id
_cod_related_entry_database
_cod_related_entry_code
1 ChemSpider 9992705
